data_1577049
loop_
_publ_author_name
'Gilch, Franziska'
'Brossette, Jan'
'Westermair, Franz F.'
'Silva, Wagner'
'Bal\'azs, G\'abor'
'Gschwind, Ruth M.'
'Zipse, Hendrik'
'Wolf, Robert'

_publ_section_title
;
 Selective White Phosphorus Activation and Functionalization with
 Inorganic Grignard Reagents
;
_journal_name_full 'Chemical Science'
_journal_paper_doi 10.1039/D6SC01229A
_journal_year 2026
_chemical_formula_moiety 'C39 H54 Fe Mg N2 O2 P4, 0.5[C7H8]'
_chemical_formula_sum 'C42.5 H58 Fe Mg N2 O2 P4'
_chemical_formula_weight 832.95
_chemical_name_systematic '[(DippBDI)Mg(THF)][CpFe(\h5-P4CO)]'
_chemical_properties_physical Air-sensitive,Moisture-sensitive
_space_group_crystal_system monoclinic
_space_group_IT_number 14
_space_group_name_Hall '-P 2ybc'
_space_group_name_H-M_alt 'P 1 21/c 1'
_atom_sites_solution_hydrogens mixed
_atom_sites_solution_primary dual
_audit_creation_date 2026-02-09
_audit_creation_method
;
Olex2 1.5
(compiled 2025.07.13 svn.rb7424aed for OlexSys, GUI svn.r7314)
;
_audit_update_record
;
2026-02-09 deposited with the CCDC.	2026-04-06 downloaded from the CCDC.
;
_cell_angle_alpha 90
_cell_angle_beta 97.0340(10)
_cell_angle_gamma 90
_cell_formula_units_Z 4
_cell_length_a 18.66380(10)
_cell_length_b 14.16700(10)
_cell_length_c 16.45870(10)
_cell_measurement_reflns_used 40816
_cell_measurement_temperature 123.00(10)
_cell_measurement_theta_max 74.6220
_cell_measurement_theta_min 2.3660
_cell_volume 4319.09(5)
_computing_cell_refinement 'CrysAlisPro 1.171.43.36a (Rigaku OD, 2022)'
_computing_data_collection 'CrysAlisPro system (CCD 42.92a 64-bit (release 29-05-2023))'
_computing_data_reduction 'CrysAlisPro 1.171.43.36a (Rigaku OD, 2022)'
_computing_molecular_graphics 'Olex2 1.5 (Dolomanov et al., 2009)'
_computing_publication_material 'Olex2 1.5 (Dolomanov et al., 2009)'
_computing_structure_refinement 'SHELXL 2018/3 (Sheldrick, 2015)'
_computing_structure_solution 'SHELXT 2018/2 (Sheldrick, 2018)'
_diffrn_ambient_environment N~2~
_diffrn_ambient_temperature 123.00(10)
_diffrn_detector 'Hybrid Pixel Array Detector'
_diffrn_detector_area_resol_mean 10.0000
_diffrn_detector_type 'HyPix-Arc 150'
_diffrn_measured_fraction_theta_full 1.000
_diffrn_measured_fraction_theta_max 0.986
_diffrn_measurement_details
;
List of Runs (angles in degrees, time in seconds):

  # Type    Start    End  Width  t~exp~   \w     \q     \k     \f   Frames
#--------------------------------------------------------------------------
  1  \w     24.00  72.00   0.50    0.81    --   62.92-100.00-132.00   96
  2  \w    -53.00 -27.00   0.50    0.81    --  -63.82 100.00 -27.00   52
  3  \w    -84.00 -59.00   0.50    0.81    --  -73.68 100.00 -27.00   50
  4  \w     39.00  82.00   0.50    0.81    --   75.87-100.00-132.00   86
  5  \w    -87.00 -62.00   0.50    0.81    --  -76.65 100.00 -27.00   50
  6  \w    -63.00 -38.00   0.50    0.81    --  -26.00 -71.00 -14.58   50
  7  \w     36.00  62.00   0.50    0.81    --   30.00  72.00 -55.13   52
  8  \w     48.00  73.00   0.50    0.81    --   42.00  72.00 -35.15   50
  9  \w     58.00  83.00   0.50    0.81    --   50.00  68.00 -19.23   50
 10  \w     57.00  82.00   0.50    0.81    --   50.00  71.00 -10.16   50
 11  \w     61.00  86.00   0.50    0.81    --   54.00  71.00   2.72   50
 12  \w     67.00  92.00   0.50    0.81    --   58.00  64.00 -32.98   50
 13  \w     64.00  89.00   0.50    0.81    --   58.00  72.00  14.16   50
 14  \w     68.00  98.00   0.50    0.81    --   62.00  72.00  18.36   60
 15  \w     65.00  96.00   0.50    0.81    --   62.92   0.00  60.00   62
 16  \w     27.00  60.00   0.50    0.81    --   62.92   0.00  60.00   66
 17  \w     24.00  70.00   0.50    0.81    --   62.92-125.00 -60.00   92
 18  \w     28.00  63.00   0.50    0.81    --   62.92 -95.00 -30.00   70
 19  \w     32.00  69.00   0.50    0.81    --   62.92  15.00-180.00   74
 20  \w     46.00  71.00   0.50    0.81    --   62.92 -95.00  60.00   50
 21  \w    -88.00 -58.00   0.50    0.81    --  -63.82 125.00  60.00   60
 22  \w    -90.00 -22.00   0.50    0.81    --  -63.82 125.00  90.00  136
 23  \w    -53.00 -27.00   0.50    0.81    --  -63.82 125.00  60.00   52
 24  \w   -101.00 -75.00   0.50    0.81    --  -70.00 -74.00 -23.88   52
 25  \w   -108.00 -79.00   0.50    0.81    --  -70.00 -64.00-112.26   58
 26  \w    -69.00 -36.00   0.50    0.81    --  -73.68   0.00 -30.00   66
 27  \w   -110.00 -74.00   0.50    0.81    --  -73.68   0.00 -30.00   72
 28  \w   -114.00 -82.00   0.50    0.81    --  -74.00 -65.00 -70.64   64
 29  \w   -110.00 -78.00   0.50    0.81    --  -74.00 -75.00 -39.93   64
 30  \w   -106.00 -80.00   0.50    0.81    --  -78.00 -78.00 -47.64   52
 31  \w   -105.00 -80.00   0.50    0.81    --  -78.00 -78.00 -16.75   50
 32  \w   -108.00 -79.00   0.50    0.81    --  -78.25 -81.00 -37.99   58
 33  \w    -78.00 -46.00   0.50    0.81    --  -78.25  98.00 -93.25   64
 34  \w   -107.00 -81.00   0.50    0.81    --  -78.25 -83.00 126.65   52
 35  \w   -104.00 -79.00   0.50    0.81    --  -78.25 -84.00  33.62   50
 36  \w   -104.00 -79.00   0.50    0.81    --  -78.25 -84.00   5.67   50
 37  \w   -111.00 -85.00   0.50    0.81    --  -78.25 -80.00 179.16   52
 38  \w    -76.00 -40.00   0.50    0.81    --  -78.25 123.00 -66.86   72
 39  \w   -108.00 -81.00   0.50    0.81    --  -78.25 -77.00 145.50   54
 40  \w   -116.00 -91.00   0.50    0.81    --  -78.25 -70.00  28.38   50
 41  \w   -106.00 -80.00   0.50    0.81    --  -78.25 -85.00 -78.86   52
 42  \w    -61.00 -36.00   0.50    0.81    --  -78.25 121.00-108.89   50
 43  \w   -110.00 -84.00   0.50    0.81    --  -78.25 -72.00  10.29   52
 44  \w    -96.00 -70.00   0.50    0.81    --  -78.25 121.00-108.89   52
 45  \w    -73.00 -48.00   0.50    0.81    --  -78.25 111.00 -44.78   50
 46  \w   -113.00 -87.00   0.50    0.81    --  -78.25 -83.00-163.55   52
 47  \w   -105.00 -80.00   0.50    0.81    --  -78.25 -79.00   6.49   50
 48  \w    -68.00 -39.00   0.50    0.81    --  -78.25 113.00-118.12   58
 49  \w    -97.00 -72.00   0.50    0.81    --  -78.25 113.00-118.12   50
 50  \w    -90.00 -39.00   0.50    0.81    --  -78.25 102.00-127.24  102
 51  \w   -112.00 -80.00   0.50    0.81    --  -78.25 -79.00 -64.10   64
 52  \w    -79.00 -44.00   0.50    0.81    --  -78.25 113.00 -94.45   70
 53  \w   -104.00 -44.00   0.50    0.81    --  -78.25-172.00 -54.55  120
 54  \w   -105.00 -79.00   0.50    0.81    --  -78.25 -85.00 -64.00   52
 55  \w   -113.00 -81.00   0.50    0.81    --  -78.25 -78.00 -20.70   64
 56  \w    -99.00 -59.00   0.50    0.81    --  -78.25 119.00-173.47   80
 57  \w     40.00  81.00   0.50    0.81    --   79.75  -4.00-170.64   82
 58  \w     96.00 123.00   0.50    0.81    --   79.75  10.00 -66.04   54
 59  \w     39.00  95.00   0.50    0.81    --   79.75-119.00   8.75  112
 60  \w     65.00  93.00   0.50    0.81    --   79.75  10.00 -66.04   56
 61  \w     41.00 116.00   0.50    0.81    --   79.75  -2.00  67.12  150
 62  \w     61.00 103.00   0.50    0.81    --   79.75  20.00-126.61   84
 63  \w     63.00 112.00   0.50    0.81    --   79.75   5.00-179.08   98
 64  \w     71.00 127.00   0.50    0.81    --   79.75  22.00 162.97  112
 65  \w     88.00 113.00   0.50    0.81    --   79.75  67.00 162.03   50
 66  \w     56.00 118.00   0.50    0.81    --   79.75  16.00  29.53  124
 67  \w     40.00  80.00   0.50    0.81    --   79.75  -4.00  23.99   80
 68  \w     47.00  80.00   0.50    0.81    --   79.75  -4.00 145.32   66
 69  \w     93.00 118.00   0.50    0.81    --   79.75  35.00 -80.09   50
 70  \w     43.00 116.00   0.50    0.81    --   79.75   1.00-110.14  146
 71  \w     72.00 126.00   0.50    0.81    --   79.75  24.00  54.44  108
 72  \w     54.00 107.00   0.50    0.81    --   79.75  15.00  -1.95  106
;
_diffrn_measurement_device 'four-circle diffractometer'
_diffrn_measurement_device_type 'XtaLAB Synergy R, DW system, HyPix-Arc 150'
_diffrn_measurement_method '\w scans'
_diffrn_orient_matrix_type 'CrysAlisPro convention (1999,Acta A55,543-557)'
_diffrn_orient_matrix_UB_11 -0.0135262000
_diffrn_orient_matrix_UB_12 -0.0474216000
_diffrn_orient_matrix_UB_13 -0.0846975000
_diffrn_orient_matrix_UB_21 0.0778681000
_diffrn_orient_matrix_UB_22 0.0233097000
_diffrn_orient_matrix_UB_23 -0.0152200000
_diffrn_orient_matrix_UB_31 0.0259129000
_diffrn_orient_matrix_UB_32 -0.0950322000
_diffrn_orient_matrix_UB_33 0.0385969000
_diffrn_radiation_monochromator mirror
_diffrn_radiation_probe x-ray
_diffrn_radiation_type 'Cu K\a'
_diffrn_radiation_wavelength 1.54184
_diffrn_reflns_av_R_equivalents 0.0330
_diffrn_reflns_av_unetI/netI 0.0188
_diffrn_reflns_Laue_measured_fraction_full 1.000
_diffrn_reflns_Laue_measured_fraction_max 0.986
_diffrn_reflns_limit_h_max 23
_diffrn_reflns_limit_h_min -23
_diffrn_reflns_limit_k_max 17
_diffrn_reflns_limit_k_min -17
_diffrn_reflns_limit_l_max 20
_diffrn_reflns_limit_l_min -20
_diffrn_reflns_number 92304
_diffrn_reflns_point_group_measured_fraction_full 1.000
_diffrn_reflns_point_group_measured_fraction_max 0.986
_diffrn_reflns_theta_full 67.684
_diffrn_reflns_theta_max 75.382
_diffrn_reflns_theta_min 2.385
_diffrn_source 'Rotating-anode X-ray tube'
_diffrn_source_type 'Rigaku (Cu) X-ray Source'
_exptl_absorpt_coefficient_mu 4.625
_exptl_absorpt_correction_T_max 1.000
_exptl_absorpt_correction_T_min 0.750
_exptl_absorpt_correction_type gaussian
_exptl_absorpt_process_details
;
CrysAlisPro 1.171.43.36a (Rigaku Oxford Diffraction, 2022)
Numerical absorption correction based on gaussian integration over
a multifaceted crystal model
Empirical absorption correction using spherical harmonics,
implemented in SCALE3 ABSPACK scaling algorithm.
;
_exptl_crystal_colour 'light brown'
_exptl_crystal_colour_modifier light
_exptl_crystal_colour_primary brown
_exptl_crystal_density_diffrn 1.281
_exptl_crystal_description block
_exptl_crystal_F_000 1764
_exptl_crystal_recrystallization_method 'Re-crystallisation from solvent: n-hexane'
_exptl_crystal_size_max 0.15
_exptl_crystal_size_mid 0.13
_exptl_crystal_size_min 0.06
_refine_diff_density_max 0.594
_refine_diff_density_min -0.276
_refine_diff_density_rms 0.047
_refine_ls_extinction_method none
_refine_ls_goodness_of_fit_ref 1.063
_refine_ls_hydrogen_treatment mixed
_refine_ls_matrix_type full
_refine_ls_number_parameters 717
_refine_ls_number_reflns 8829
_refine_ls_number_restraints 408
_refine_ls_restrained_S_all 1.055
_refine_ls_R_factor_all 0.0402
_refine_ls_R_factor_gt 0.0356
_refine_ls_shift/su_max 0.003
_refine_ls_shift/su_mean 0.000
_refine_ls_structure_factor_coef Fsqd
_refine_ls_weighting_details 'w=1/[\s^2^(Fo^2^)+(0.0568P)^2^+1.5710P] where P=(Fo^2^+2Fc^2^)/3'
_refine_ls_weighting_scheme calc
_refine_ls_wR_factor_gt 0.0980
_refine_ls_wR_factor_ref 0.1009
_reflns_Friedel_coverage 0.000
_reflns_number_gt 7882
_reflns_number_total 8829
_reflns_threshold_expression 'I > 2\s(I)'
_cod_data_source_file d6sc01229a2.cif
_cod_data_source_block fg78_p21_c
_cod_original_formula_sum 'C42.50 H58 Fe Mg N2 O2 P4'
_cod_database_code 1577049
_shelx_shelxl_version_number 2018/3
_chemical_oxdiff_formula 'C42 H56 Fe Mg N2 O2 P4'
_shelx_space_group_comment
;
The symmetry employed for this shelxl refinement is uniquely defined
by the following loop, which should always be used as a source of
symmetry information in preference to the above space-group names.
They are only intended as comments.
;
_shelx_estimated_absorpt_t_max 0.769
_shelx_estimated_absorpt_t_min 0.544
_olex2_refinement_description
;
1. Fixed Uiso
 At 1.2 times of:
  All C(H) groups
 At 1.5 times of:
  All C(H,H,H) groups
2. Restrained distances
 C8-C9 \\sim C8-C9A
 with sigma of 0.02
 C9-C11 \\sim C9A-C11A
 with sigma of 0.02
 C9-C10 \\sim C9A-C10A
 with sigma of 0.02
 C8-C11 \\sim C8-C11A
 with sigma of 0.04
 C8-C10 \\sim C8-C10A
 with sigma of 0.04
 C11-C10 \\sim C11A-C10A
 with sigma of 0.04
 C20-C21 \\sim C20-C21A
 with sigma of 0.02
 C21-C23 \\sim C21A-C23A
 with sigma of 0.02
 C21-C22 \\sim C21A-C22A
 with sigma of 0.02
 C20-C23 \\sim C20-C23A
 with sigma of 0.04
 C20-C22 \\sim C20-C22A
 with sigma of 0.04
 C23-C22 \\sim C23A-C22A
 with sigma of 0.04
3. Uiso/Uaniso restraints and constraints
All non-hydrogen atoms have similar U: within 2A with sigma of 0.01 and sigma
for terminal atoms of 0.02 within 2A
4. Others
 Sof(C9A)=Sof(H9A)=Sof(C10A)=Sof(H10D)=Sof(H10E)=Sof(H10F)=Sof(C11A)=Sof(H11D)=
 Sof(H11E)=Sof(H11F)=1-FVAR(1)
 Sof(C9)=Sof(H9)=Sof(C11)=Sof(H11A)=Sof(H11B)=Sof(H11C)=Sof(C10)=Sof(H10A)=
 Sof(H10B)=Sof(H10C)=FVAR(1)
 Sof(C22A)=Sof(H22D)=Sof(H22E)=Sof(H22F)=Sof(C21A)=Sof(H21A)=Sof(C23A)=
 Sof(H23D)=Sof(H23E)=Sof(H23F)=1-FVAR(2)
 Sof(C21)=Sof(H21)=Sof(C23)=Sof(H23A)=Sof(H23B)=Sof(H23C)=Sof(C22)=Sof(H22A)=
 Sof(H22B)=Sof(H22C)=FVAR(2)
5.a Ternary CH refined with riding coordinates:
 C9A(H9A), C21A(H21A)
5.b Me refined with riding coordinates:
 C22A(H22D,H22E,H22F)
5.c Idealised Me refined as rotating group:
 C10A(H10D,H10E,H10F), C11A(H11D,H11E,H11F), C23A(H23D,H23E,H23F)
;
_smtbx_masks_special_details
;
A solvent mask was calculated and 96 electrons were 
found in a volume of 440\%A^3^ in 1 void per unit cell. 
This is consistent with the presence of 
0.5[C7H8] per Asymmetric Unit 
which account for 100 electrons 
per unit cell.
;
_smtbx_masks_void_probe_radius 1.2
_smtbx_masks_void_truncation_radius 1.2
_olex2_submission_special_instructions 'No special instructions were received'
_oxdiff_exptl_absorpt_empirical_details
;
Empirical correction (ABSPACK) includes:
- Absorption correction using spherical harmonics
- Frame scaling
;
_oxdiff_exptl_absorpt_empirical_full_max 1.506
_oxdiff_exptl_absorpt_empirical_full_min 0.721

loop_
_space_group_symop_operation_xyz
'x, y, z'
'-x, y+1/2, -z+1/2'
'-x, -y, -z'
'x, -y-1/2, z-1/2'

loop_
_atom_site_label
_atom_site_type_symbol
_atom_site_fract_x
_atom_site_fract_y
_atom_site_fract_z
_atom_site_U_iso_or_equiv
_atom_site_adp_type
_atom_site_occupancy
_atom_site_site_symmetry_order
_atom_site_calc_flag
_atom_site_refinement_flags_posn
_atom_site_refinement_flags_adp
_atom_site_refinement_flags_occupancy
_atom_site_disorder_assembly
_atom_site_disorder_group
Fe1 Fe 0.95053(2) 0.52057(2) 0.79838(2) 0.03118(9) Uani 1 1 d . . . . .
P1 P 0.97937(3) 0.43342(4) 0.68629(3) 0.03766(12) Uani 1 1 d . U . . .
P4 P 0.89269(3) 0.38293(4) 0.83275(3) 0.04278(13) Uani 1 1 d . U . . .
P2 P 1.05854(3) 0.43595(4) 0.78872(4) 0.04364(13) Uani 1 1 d . . . . .
P3 P 1.00038(3) 0.40199(4) 0.88797(3) 0.04703(14) Uani 1 1 d . . . . .
Mg1 Mg 0.76980(3) 0.39621(4) 0.58494(3) 0.02591(12) Uani 1 1 d . U . . .
O2 O 0.82264(6) 0.36282(9) 0.48752(7) 0.0320(3) Uani 1 1 d . U . . .
O1 O 0.83775(7) 0.40133(10) 0.67653(9) 0.0431(3) Uani 1 1 d . U . . .
N2 N 0.70820(8) 0.51240(10) 0.55019(9) 0.0290(3) Uani 1 1 d . U . . .
N1 N 0.68375(7) 0.30680(10) 0.57981(8) 0.0267(3) Uani 1 1 d . U . . .
C3 C 0.62826(9) 0.32415(12) 0.52261(10) 0.0291(3) Uani 1 1 d . U . . .
C19 C 0.67963(9) 0.22424(12) 0.63013(10) 0.0301(3) Uani 1 1 d . U . . .
C5 C 0.64910(10) 0.49885(13) 0.49733(11) 0.0313(4) Uani 1 1 d . U . . .
C4 C 0.61722(9) 0.40998(13) 0.47976(10) 0.0310(4) Uani 1 1 d . U . . .
H4 H 0.5793(12) 0.4108(15) 0.4394(14) 0.038(6) Uiso 1 1 d . . . . .
C27 C 0.71413(10) 0.14012(13) 0.61238(11) 0.0335(4) Uani 1 1 d . U . . .
C7 C 0.72872(10) 0.60755(12) 0.57392(11) 0.0326(4) Uani 1 1 d . U . . .
C28 C 0.75680(11) 0.13199(14) 0.54007(12) 0.0364(4) Uani 1 1 d . U . . .
H28 H 0.7455(11) 0.1848(15) 0.5077(12) 0.032(5) Uiso 1 1 d . . . . .
C1 C 0.89810(10) 0.40035(12) 0.72608(11) 0.0319(4) Uani 1 1 d . U . . .
C20 C 0.64138(10) 0.22976(14) 0.69893(11) 0.0368(4) Uani 1 1 d D U . . .
C2 C 0.57156(11) 0.24938(16) 0.50245(13) 0.0405(4) Uani 1 1 d . U . . .
H2A H 0.5917(13) 0.1903(19) 0.4945(14) 0.049(7) Uiso 1 1 d . . . . .
H2B H 0.5419(14) 0.2450(19) 0.5437(17) 0.061(8) Uiso 1 1 d . . . . .
H2C H 0.5403(13) 0.2625(17) 0.4560(15) 0.054(7) Uiso 1 1 d . . . . .
C15 C 0.77871(11) 0.65708(13) 0.53292(12) 0.0386(4) Uani 1 1 d . U . . .
C8 C 0.70056(10) 0.64786(14) 0.64189(12) 0.0383(4) Uani 1 1 d D U . . .
C16 C 0.81392(12) 0.61466(15) 0.46307(13) 0.0434(5) Uani 1 1 d . U . . .
H16 H 0.8000(12) 0.5560(18) 0.4580(13) 0.042(6) Uiso 1 1 d . . . . .
C12 C 0.72123(12) 0.73972(15) 0.66424(14) 0.0464(5) Uani 1 1 d . U . . .
H12 H 0.7042(12) 0.7676(17) 0.7090(14) 0.048(6) Uiso 1 1 d . . . . .
C32 C 0.91328(12) 0.36492(17) 0.39748(14) 0.0445(5) Uani 1 1 d . U . . .
H32A H 0.9429(15) 0.414(2) 0.3918(16) 0.060(7) Uiso 1 1 d . . . . .
H32B H 0.9354(14) 0.313(2) 0.3812(16) 0.061(8) Uiso 1 1 d . . . . .
C34 C 0.78795(12) 0.34357(17) 0.40545(12) 0.0409(4) Uani 1 1 d . U . . .
H34A H 0.7808(13) 0.2735(19) 0.4000(14) 0.054(7) Uiso 1 1 d . . . . .
H34B H 0.7443(12) 0.3729(15) 0.4000(13) 0.035(5) Uiso 1 1 d . . . . .
C9 C 0.6534(2) 0.5913(4) 0.6937(3) 0.0420(8) Uani 0.833(6) 1 d D U P A 1
H9 H 0.6710(15) 0.527(2) 0.6937(17) 0.043(7) Uiso 0.833(6) 1 d . . P A 1
C26 C 0.71001(13) 0.06263(15) 0.66394(13) 0.0444(5) Uani 1 1 d . U . . .
H26 H 0.7352(14) 0.0037(19) 0.6528(16) 0.058(7) Uiso 1 1 d . . . . .
C21 C 0.60614(17) 0.3203(2) 0.72249(16) 0.0437(6) Uani 0.932(6) 1 d D U P B 1
H21 H 0.6099(13) 0.3652(18) 0.6833(15) 0.042(6) Uiso 0.932(6) 1 d . . P B 1
C6 C 0.61125(14) 0.58100(17) 0.45167(16) 0.0473(5) Uani 1 1 d . U . . .
H6A H 0.6171(17) 0.638(3) 0.476(2) 0.086(10) Uiso 1 1 d . . . . .
H6B H 0.636(3) 0.597(3) 0.406(3) 0.143(17) Uiso 1 1 d . . . . .
H6C H 0.572(2) 0.565(3) 0.429(2) 0.098(12) Uiso 1 1 d . . . . .
C24 C 0.63831(12) 0.14964(17) 0.74758(12) 0.0456(5) Uani 1 1 d . U . . .
H24 H 0.6140(13) 0.1535(17) 0.7921(15) 0.049(6) Uiso 1 1 d . . . . .
C37 C 0.96640(13) 0.63609(14) 0.87555(14) 0.0459(5) Uani 1 1 d . U . . .
H37 H 0.9955(14) 0.6359(18) 0.9239(16) 0.053(7) Uiso 1 1 d . . . . .
C14 C 0.79804(13) 0.74878(14) 0.55897(15) 0.0483(5) Uani 1 1 d . U . . .
H14 H 0.8322(13) 0.7807(18) 0.5296(15) 0.052(7) Uiso 1 1 d . . . . .
C38 C 0.99108(14) 0.65863(14) 0.80015(14) 0.0481(5) Uani 1 1 d . U . . .
H38 H 1.0457(14) 0.6750(18) 0.7900(15) 0.059(7) Uiso 1 1 d . . . . .
C31 C 0.89996(12) 0.3551(2) 0.48447(15) 0.0532(6) Uani 1 1 d . U . . .
H31A H 0.9227(17) 0.401(2) 0.5209(19) 0.078(10) Uiso 1 1 d . . . . .
H31B H 0.9139(15) 0.302(2) 0.5076(16) 0.059(8) Uiso 1 1 d . . . . .
C33 C 0.83944(13) 0.38055(17) 0.34932(13) 0.0467(5) Uani 1 1 d . U . . .
H33A H 0.8302(14) 0.450(2) 0.3420(16) 0.063(8) Uiso 1 1 d . . . . .
H33B H 0.8357(13) 0.3473(18) 0.3001(16) 0.055(7) Uiso 1 1 d . . . . .
C39 C 0.93332(14) 0.64975(15) 0.73802(15) 0.0518(5) Uani 1 1 d . U . . .
H39 H 0.9389(16) 0.659(2) 0.6769(19) 0.078(9) Uiso 1 1 d . . . . .
C13 C 0.76931(13) 0.78958(15) 0.62354(16) 0.0519(6) Uani 1 1 d . U . . .
H13 H 0.7830(14) 0.848(2) 0.6420(16) 0.062(7) Uiso 1 1 d . . . . .
C35 C 0.87231(14) 0.62128(17) 0.77317(17) 0.0561(6) Uani 1 1 d . U . . .
H35 H 0.8315(17) 0.610(2) 0.7456(19) 0.077(9) Uiso 1 1 d . . . . .
C25 C 0.67182(14) 0.06720(17) 0.73047(13) 0.0504(5) Uani 1 1 d . U . . .
H25 H 0.6694(16) 0.017(2) 0.7604(19) 0.073(9) Uiso 1 1 d . . . . .
C29 C 0.73906(16) 0.04357(17) 0.48921(15) 0.0507(5) Uani 1 1 d . U . . .
H29A H 0.7572(16) -0.013(2) 0.5185(18) 0.070(8) Uiso 1 1 d . . . . .
H29B H 0.6848(17) 0.035(2) 0.4737(18) 0.073(9) Uiso 1 1 d . . . . .
H29C H 0.7626(15) 0.047(2) 0.4427(19) 0.069(8) Uiso 1 1 d . . . . .
C36 C 0.89236(15) 0.61285(18) 0.85967(17) 0.0570(6) Uani 1 1 d . U . . .
H36 H 0.8716(16) 0.588(2) 0.9001(18) 0.068(9) Uiso 1 1 d . . . . .
C18 C 0.89617(15) 0.6153(2) 0.48305(19) 0.0600(6) Uani 1 1 d . U . . .
H18A H 0.9146(16) 0.675(2) 0.4842(18) 0.074(9) Uiso 1 1 d . . . . .
H18B H 0.9125(16) 0.583(2) 0.5344(19) 0.073(9) Uiso 1 1 d . . . . .
H18C H 0.9172(16) 0.585(2) 0.4398(19) 0.073(9) Uiso 1 1 d . . . . .
C30 C 0.83762(13) 0.1366(2) 0.56929(17) 0.0545(6) Uani 1 1 d . U . . .
H30A H 0.8491(14) 0.191(2) 0.6032(16) 0.059(7) Uiso 1 1 d . . . . .
H30B H 0.8485(13) 0.0843(18) 0.6047(15) 0.047(6) Uiso 1 1 d . . . . .
H30C H 0.8653(16) 0.137(2) 0.5197(19) 0.077(9) Uiso 1 1 d . . . . .
C17 C 0.79130(19) 0.6633(2) 0.38133(17) 0.0623(7) Uani 1 1 d . U . . .
H17A H 0.7413(19) 0.663(2) 0.367(2) 0.087(11) Uiso 1 1 d . . . . .
H17B H 0.8020(16) 0.728(2) 0.3853(18) 0.078(9) Uiso 1 1 d . . . . .
H17C H 0.8163(17) 0.630(2) 0.339(2) 0.080(9) Uiso 1 1 d . . . . .
C23 C 0.6468(2) 0.3586(3) 0.8020(2) 0.0668(10) Uani 0.932(6) 1 d D U P B 1
H23A H 0.621(2) 0.413(3) 0.816(2) 0.097(12) Uiso 0.932(6) 1 d . . P B 1
H23B H 0.6512(18) 0.314(3) 0.846(2) 0.061(9) Uiso 0.932(6) 1 d . . P B 1
H23C H 0.695(2) 0.373(3) 0.792(2) 0.087(12) Uiso 0.932(6) 1 d . . P B 1
C22 C 0.52546(17) 0.3092(3) 0.7308(2) 0.0675(9) Uani 0.932(6) 1 d D U P B 1
H22A H 0.5202(16) 0.270(2) 0.773(2) 0.068(9) Uiso 0.932(6) 1 d . . P B 1
H22B H 0.5045(18) 0.369(2) 0.7415(19) 0.071(9) Uiso 0.932(6) 1 d . . P B 1
H22C H 0.5006(19) 0.280(3) 0.679(2) 0.085(11) Uiso 0.932(6) 1 d . . P B 1
C11 C 0.65907(18) 0.6250(3) 0.78269(19) 0.0568(9) Uani 0.833(6) 1 d D U P A 1
H11A H 0.712(2) 0.628(3) 0.807(2) 0.075(12) Uiso 0.833(6) 1 d . . P A 1
H11B H 0.6398(18) 0.684(3) 0.786(2) 0.064(10) Uiso 0.833(6) 1 d . . P A 1
H11C H 0.6357(18) 0.576(3) 0.818(2) 0.066(10) Uiso 0.833(6) 1 d . . P A 1
C10 C 0.57423(16) 0.5906(3) 0.6579(2) 0.0598(10) Uani 0.833(6) 1 d D U P A 1
H10A H 0.5572(16) 0.648(2) 0.646(2) 0.042(8) Uiso 0.833(6) 1 d . . P A 1
H10B H 0.567(2) 0.558(3) 0.606(3) 0.094(13) Uiso 0.833(6) 1 d . . P A 1
H10C H 0.5434(18) 0.557(2) 0.696(2) 0.062(9) Uiso 0.833(6) 1 d . . P A 1
C9A C 0.6447(9) 0.594(2) 0.6841(14) 0.045(3) Uani 0.167(6) 1 d D U P A 2
H9A H 0.631619 0.535774 0.651131 0.054 Uiso 0.167(6) 1 calc R U P A 2
C10A C 0.5756(7) 0.6473(14) 0.6911(10) 0.058(4) Uani 0.167(6) 1 d D U P A 2
H10D H 0.582622 0.689384 0.738649 0.087 Uiso 0.167(6) 1 calc R U P A 2
H10E H 0.536787 0.602409 0.697808 0.087 Uiso 0.167(6) 1 calc R U P A 2
H10F H 0.562539 0.684670 0.641377 0.087 Uiso 0.167(6) 1 calc R U P A 2
C11A C 0.6816(8) 0.5624(12) 0.7679(8) 0.054(4) Uani 0.167(6) 1 d D U P A 2
H11D H 0.727587 0.531686 0.761282 0.081 Uiso 0.167(6) 1 calc R U P A 2
H11E H 0.650318 0.517785 0.792370 0.081 Uiso 0.167(6) 1 calc R U P A 2
H11F H 0.690559 0.617526 0.803662 0.081 Uiso 0.167(6) 1 calc R U P A 2
C22A C 0.5386(19) 0.337(3) 0.692(2) 0.057(6) Uani 0.068(6) 1 d D U P B 2
H22D H 0.519339 0.395176 0.712783 0.086 Uiso 0.068(6) 1 calc R U P B 2
H22E H 0.538975 0.341367 0.632922 0.086 Uiso 0.068(6) 1 calc R U P B 2
H22F H 0.508168 0.283429 0.704572 0.086 Uiso 0.068(6) 1 calc R U P B 2
C21A C 0.616(2) 0.321(2) 0.734(2) 0.047(4) Uani 0.068(6) 1 d D U P B 2
H21A H 0.647326 0.374118 0.719618 0.056 Uiso 0.068(6) 1 calc R U P B 2
C23A C 0.618(2) 0.315(3) 0.8266(16) 0.047(6) Uani 0.068(6) 1 d D U P B 2
H23D H 0.667508 0.321251 0.852523 0.070 Uiso 0.068(6) 1 calc R U P B 2
H23E H 0.597800 0.254538 0.841456 0.070 Uiso 0.068(6) 1 calc R U P B 2
H23F H 0.588480 0.366675 0.845414 0.070 Uiso 0.068(6) 1 calc R U P B 2

loop_
_atom_site_aniso_label
_atom_site_aniso_U_11
_atom_site_aniso_U_22
_atom_site_aniso_U_33
_atom_site_aniso_U_23
_atom_site_aniso_U_13
_atom_site_aniso_U_12
Fe1 0.03235(15) 0.03051(15) 0.02904(15) -0.00256(11) -0.00285(11) 0.00401(11)
P1 0.0386(3) 0.0418(3) 0.0330(2) -0.00390(19) 0.00616(19) -0.0027(2)
P4 0.0458(3) 0.0468(3) 0.0360(3) 0.0079(2) 0.0060(2) -0.0038(2)
P2 0.0305(2) 0.0424(3) 0.0556(3) -0.0081(2) -0.0042(2) 0.0036(2)
P3 0.0563(3) 0.0452(3) 0.0351(3) 0.0051(2) -0.0124(2) 0.0052(2)
Mg1 0.0251(3) 0.0260(3) 0.0259(3) 0.0009(2) 0.0005(2) -0.0001(2)
O2 0.0305(6) 0.0377(7) 0.0281(6) -0.0004(5) 0.0048(5) 0.0005(5)
O1 0.0368(7) 0.0461(8) 0.0427(7) -0.0056(6) -0.0109(6) -0.0008(6)
N2 0.0301(7) 0.0270(7) 0.0293(7) 0.0009(5) 0.0012(6) 0.0015(5)
N1 0.0276(7) 0.0287(7) 0.0230(6) 0.0014(5) 0.0006(5) -0.0019(5)
C3 0.0272(8) 0.0368(9) 0.0227(7) -0.0012(6) 0.0011(6) -0.0015(7)
C19 0.0310(8) 0.0339(9) 0.0237(8) 0.0031(6) -0.0036(6) -0.0074(7)
C5 0.0320(9) 0.0340(9) 0.0273(8) 0.0026(7) 0.0007(7) 0.0053(7)
C4 0.0274(8) 0.0391(9) 0.0248(8) 0.0013(7) -0.0037(7) 0.0010(7)
C27 0.0380(9) 0.0330(9) 0.0274(8) 0.0041(7) -0.0038(7) -0.0031(7)
C7 0.0332(9) 0.0257(8) 0.0366(9) 0.0002(7) -0.0051(7) 0.0060(7)
C28 0.0407(10) 0.0335(9) 0.0342(9) 0.0055(7) 0.0014(8) 0.0055(8)
C1 0.0340(9) 0.0295(8) 0.0308(8) -0.0018(7) -0.0016(7) -0.0002(7)
C20 0.0388(10) 0.0448(10) 0.0260(8) 0.0021(7) 0.0012(7) -0.0078(8)
C2 0.0367(10) 0.0463(12) 0.0356(10) 0.0039(8) -0.0073(8) -0.0119(9)
C15 0.0443(10) 0.0266(9) 0.0436(10) 0.0055(7) 0.0008(8) 0.0025(7)
C8 0.0340(9) 0.0366(9) 0.0420(10) -0.0047(8) -0.0042(8) 0.0097(7)
C16 0.0569(12) 0.0296(10) 0.0454(11) 0.0061(8) 0.0134(9) -0.0067(9)
C12 0.0495(12) 0.0365(10) 0.0502(12) -0.0106(9) -0.0052(9) 0.0121(9)
C32 0.0463(11) 0.0412(11) 0.0495(12) -0.0036(9) 0.0199(9) -0.0059(9)
C34 0.0411(11) 0.0538(12) 0.0278(9) -0.0012(8) 0.0039(8) -0.0028(9)
C9 0.0346(15) 0.0463(16) 0.0451(19) -0.0097(14) 0.0054(13) 0.0072(13)
C26 0.0595(13) 0.0355(10) 0.0363(10) 0.0074(8) -0.0025(9) -0.0009(9)
C21 0.0498(15) 0.0544(13) 0.0283(11) 0.0025(10) 0.0101(10) 0.0025(11)
C6 0.0495(13) 0.0377(11) 0.0497(13) 0.0042(9) -0.0145(10) 0.0072(9)
C24 0.0534(12) 0.0566(13) 0.0269(9) 0.0074(8) 0.0053(8) -0.0130(10)
C37 0.0593(13) 0.0342(10) 0.0415(11) -0.0100(8) -0.0038(10) 0.0054(9)
C14 0.0527(12) 0.0289(10) 0.0617(13) 0.0032(9) 0.0005(10) -0.0028(9)
C38 0.0624(14) 0.0283(9) 0.0517(12) -0.0004(8) -0.0009(10) -0.0004(9)
C31 0.0354(11) 0.0812(17) 0.0442(12) 0.0085(12) 0.0091(9) 0.0081(11)
C33 0.0578(13) 0.0495(12) 0.0347(10) 0.0040(9) 0.0135(9) 0.0007(10)
C39 0.0676(15) 0.0348(10) 0.0500(12) 0.0027(9) -0.0052(11) 0.0123(10)
C13 0.0554(13) 0.0275(10) 0.0686(15) -0.0069(10) -0.0088(11) 0.0044(9)
C35 0.0467(13) 0.0439(12) 0.0721(16) -0.0138(11) -0.0151(12) 0.0186(10)
C25 0.0688(15) 0.0451(12) 0.0359(11) 0.0155(9) 0.0009(10) -0.0113(10)
C29 0.0716(16) 0.0403(11) 0.0407(12) -0.0019(9) 0.0096(11) 0.0005(11)
C36 0.0616(15) 0.0457(12) 0.0671(15) -0.0132(11) 0.0220(13) 0.0123(11)
C18 0.0569(15) 0.0652(17) 0.0611(16) -0.0004(13) 0.0199(13) 0.0004(13)
C30 0.0413(12) 0.0678(16) 0.0526(14) 0.0032(12) -0.0014(10) 0.0095(11)
C17 0.086(2) 0.0503(15) 0.0503(14) 0.0104(11) 0.0079(14) -0.0091(14)
C23 0.083(2) 0.071(2) 0.0457(16) -0.0173(15) 0.0040(16) 0.0173(19)
C22 0.0548(17) 0.088(2) 0.063(2) 0.0196(19) 0.0221(15) 0.0129(16)
C11 0.0534(18) 0.070(2) 0.0483(16) -0.0168(15) 0.0090(13) -0.0011(16)
C10 0.0389(15) 0.079(2) 0.061(2) -0.0176(19) 0.0053(13) 0.0048(15)
C9A 0.042(5) 0.052(5) 0.040(5) -0.015(5) 0.006(5) 0.010(5)
C10A 0.043(6) 0.078(8) 0.053(7) -0.019(7) 0.006(6) 0.019(6)
C11A 0.050(7) 0.068(8) 0.046(7) 0.001(6) 0.013(5) 0.003(6)
C22A 0.059(11) 0.064(11) 0.050(11) 0.005(10) 0.014(10) 0.011(10)
C21A 0.050(6) 0.057(6) 0.035(6) 0.004(6) 0.009(6) 0.002(6)
C23A 0.059(11) 0.055(11) 0.027(10) -0.001(9) 0.006(9) 0.008(10)

loop_
_atom_type_symbol
_atom_type_description
_atom_type_scat_dispersion_real
_atom_type_scat_dispersion_imag
_atom_type_scat_source
C C 0.0181 0.0091 'International Tables Vol C Tables 4.2.6.8 and 6.1.1.4'
H H 0.0000 0.0000 'International Tables Vol C Tables 4.2.6.8 and 6.1.1.4'
Fe Fe -1.1336 3.1974 'International Tables Vol C Tables 4.2.6.8 and 6.1.1.4'
Mg Mg 0.1719 0.1771 'International Tables Vol C Tables 4.2.6.8 and 6.1.1.4'
N N 0.0311 0.0180 'International Tables Vol C Tables 4.2.6.8 and 6.1.1.4'
O O 0.0492 0.0322 'International Tables Vol C Tables 4.2.6.8 and 6.1.1.4'
P P 0.2955 0.4335 'International Tables Vol C Tables 4.2.6.8 and 6.1.1.4'

loop_
_exptl_crystal_face_index_h
_exptl_crystal_face_index_k
_exptl_crystal_face_index_l
_exptl_crystal_face_perp_dist
12 1 1 0.0313
3 8 -4 0.0839
-12 -1 -1 0.0238
-5 5 -7 0.0548
-3 -7 -6 0.0277
5 -3 8 0.0519
5 4 8 0.0646
1 9 2 0.0961
-1 0 -10 0.0391
2 -7 -7 0.0297
8 -4 -8 0.0286
9 3 -7 0.0397
-7 -5 7 0.0677
-1 -8 6 0.0562

loop_
_geom_angle_atom_site_label_1
_geom_angle_atom_site_label_2
_geom_angle_atom_site_label_3
_geom_angle
_geom_angle_site_symmetry_1
_geom_angle_site_symmetry_3
_geom_angle_publ_flag
P1 Fe1 P2 53.067(19) . . ?
P1 Fe1 P3 90.34(2) . . ?
P4 Fe1 P1 84.71(2) . . ?
P4 Fe1 P2 90.93(2) . . ?
P4 Fe1 P3 53.82(2) . . ?
P3 Fe1 P2 53.52(2) . . ?
C1 Fe1 P1 45.96(5) . . ?
C1 Fe1 P4 46.05(5) . . ?
C1 Fe1 P2 84.22(5) . . ?
C1 Fe1 P3 84.44(5) . . ?
C37 Fe1 P1 150.74(7) . . ?
C37 Fe1 P4 123.22(7) . . ?
C37 Fe1 P2 112.48(7) . . ?
C37 Fe1 P3 99.45(6) . . ?
C37 Fe1 C1 161.79(8) . . ?
C37 Fe1 C38 39.62(9) . . ?
C37 Fe1 C39 66.50(9) . . ?
C38 Fe1 P1 112.73(7) . . ?
C38 Fe1 P4 162.56(7) . . ?
C38 Fe1 P2 99.47(7) . . ?
C38 Fe1 P3 122.93(7) . . ?
C38 Fe1 C1 148.52(8) . . ?
C39 Fe1 P1 97.15(7) . . ?
C39 Fe1 P4 143.07(7) . . ?
C39 Fe1 P2 119.64(8) . . ?
C39 Fe1 P3 161.93(7) . . ?
C39 Fe1 C1 112.52(8) . . ?
C39 Fe1 C38 39.03(9) . . ?
C35 Fe1 P1 115.83(8) . . ?
C35 Fe1 P4 106.98(8) . . ?
C35 Fe1 P2 158.64(9) . . ?
C35 Fe1 P3 147.44(9) . . ?
C35 Fe1 C1 99.69(8) . . ?
C35 Fe1 C37 67.57(9) . . ?
C35 Fe1 C38 66.41(10) . . ?
C35 Fe1 C39 39.51(11) . . ?
C36 Fe1 P1 156.30(8) . . ?
C36 Fe1 P4 97.21(8) . . ?
C36 Fe1 P2 149.95(8) . . ?
C36 Fe1 P3 109.93(9) . . ?
C36 Fe1 C1 121.76(9) . . ?
C36 Fe1 C37 40.19(10) . . ?
C36 Fe1 C38 66.97(11) . . ?
C36 Fe1 C39 67.30(11) . . ?
C36 Fe1 C35 40.99(11) . . ?
P2 P1 Fe1 64.21(2) . . ?
C1 P1 Fe1 63.97(6) . . ?
C1 P1 P2 104.80(6) . . ?
P3 P4 Fe1 63.55(2) . . ?
C1 P4 Fe1 64.08(6) . . ?
C1 P4 P3 103.82(6) . . ?
P1 P2 Fe1 62.72(2) . . ?
P1 P2 P3 103.75(3) . . ?
P3 P2 Fe1 62.84(2) . . ?
P4 P3 Fe1 62.64(2) . . ?
P4 P3 P2 104.25(3) . . ?
P2 P3 Fe1 63.64(2) . . ?
O2 Mg1 N2 106.02(6) . . ?
O2 Mg1 N1 106.13(6) . . ?
O1 Mg1 O2 107.51(6) . . ?
O1 Mg1 N2 120.10(7) . . ?
O1 Mg1 N1 121.08(7) . . ?
N1 Mg1 N2 94.32(6) . . ?
C34 O2 Mg1 124.92(11) . . ?
C34 O2 C31 106.58(15) . . ?
C31 O2 Mg1 128.49(13) . . ?
C1 O1 Mg1 163.92(14) . . ?
C5 N2 Mg1 117.25(12) . . ?
C5 N2 C7 118.86(14) . . ?
C7 N2 Mg1 123.65(11) . . ?
C3 N1 Mg1 117.01(11) . . ?
C3 N1 C19 117.62(14) . . ?
C19 N1 Mg1 125.30(10) . . ?
N1 C3 C4 124.45(16) . . ?
N1 C3 C2 119.33(16) . . ?
C4 C3 C2 116.20(16) . . ?
C27 C19 N1 120.80(15) . . ?
C27 C19 C20 120.27(16) . . ?
C20 C19 N1 118.92(16) . . ?
N2 C5 C4 123.94(16) . . ?
N2 C5 C6 120.83(17) . . ?
C4 C5 C6 115.23(17) . . ?
C3 C4 H4 115.4(14) . . ?
C5 C4 C3 129.60(16) . . ?
C5 C4 H4 114.2(13) . . ?
C19 C27 C28 121.82(15) . . ?
C26 C27 C19 118.75(18) . . ?
C26 C27 C28 119.42(18) . . ?
C15 C7 N2 120.46(16) . . ?
C15 C7 C8 120.78(17) . . ?
C8 C7 N2 118.67(17) . . ?
C27 C28 H28 106.6(12) . . ?
C27 C28 C29 113.27(18) . . ?
C27 C28 C30 110.08(17) . . ?
C29 C28 H28 109.2(13) . . ?
C29 C28 C30 110.4(2) . . ?
C30 C28 H28 107.1(12) . . ?
P1 C1 Fe1 70.07(6) . . ?
P1 C1 P4 123.28(10) . . ?
P4 C1 Fe1 69.87(6) . . ?
O1 C1 Fe1 127.74(13) . . ?
O1 C1 P1 118.28(14) . . ?
O1 C1 P4 117.78(14) . . ?
C19 C20 C21 122.02(19) . . ?
C19 C20 C21A 124.4(17) . . ?
C24 C20 C19 118.40(19) . . ?
C24 C20 C21 119.6(2) . . ?
C24 C20 C21A 116.1(16) . . ?
C3 C2 H2A 112.2(15) . . ?
C3 C2 H2B 110.6(16) . . ?
C3 C2 H2C 113.4(15) . . ?
H2A C2 H2B 109(2) . . ?
H2A C2 H2C 107(2) . . ?
H2B C2 H2C 104(2) . . ?
C7 C15 C16 122.77(17) . . ?
C14 C15 C7 118.51(19) . . ?
C14 C15 C16 118.70(19) . . ?
C7 C8 C9 121.7(3) . . ?
C7 C8 C9A 119.9(13) . . ?
C12 C8 C7 117.9(2) . . ?
C12 C8 C9 120.2(3) . . ?
C12 C8 C9A 122.0(13) . . ?
C15 C16 H16 107.3(15) . . ?
C15 C16 C18 110.6(2) . . ?
C15 C16 C17 113.0(2) . . ?
C18 C16 H16 107.9(15) . . ?
C17 C16 H16 107.4(15) . . ?
C17 C16 C18 110.4(2) . . ?
C8 C12 H12 119.8(15) . . ?
C13 C12 C8 121.7(2) . . ?
C13 C12 H12 118.4(15) . . ?
H32A C32 H32B 107(2) . . ?
C31 C32 H32A 110.4(17) . . ?
C31 C32 H32B 110.3(17) . . ?
C31 C32 C33 105.53(18) . . ?
C33 C32 H32A 111.3(17) . . ?
C33 C32 H32B 112.6(17) . . ?
O2 C34 H34A 107.9(14) . . ?
O2 C34 H34B 107.4(13) . . ?
O2 C34 C33 105.09(17) . . ?
H34A C34 H34B 110(2) . . ?
C33 C34 H34A 112.2(14) . . ?
C33 C34 H34B 114.3(13) . . ?
C8 C9 H9 106.0(17) . . ?
C8 C9 C11 113.2(4) . . ?
C11 C9 H9 108.0(17) . . ?
C10 C9 C8 112.7(3) . . ?
C10 C9 H9 107.8(17) . . ?
C10 C9 C11 108.8(3) . . ?
C27 C26 H26 119.3(16) . . ?
C25 C26 C27 121.2(2) . . ?
C25 C26 H26 119.4(16) . . ?
C20 C21 H21 109.5(15) . . ?
C20 C21 C23 109.5(2) . . ?
C20 C21 C22 113.4(3) . . ?
C23 C21 H21 106.5(16) . . ?
C23 C21 C22 110.4(3) . . ?
C22 C21 H21 107.2(15) . . ?
C5 C6 H6A 116(2) . . ?
C5 C6 H6B 109(3) . . ?
C5 C6 H6C 111(3) . . ?
H6A C6 H6B 96(3) . . ?
H6A C6 H6C 120(3) . . ?
H6B C6 H6C 101(4) . . ?
C20 C24 H24 118.3(16) . . ?
C25 C24 C20 121.6(2) . . ?
C25 C24 H24 120.1(16) . . ?
Fe1 C37 H37 124.1(16) . . ?
C38 C37 Fe1 71.16(12) . . ?
C38 C37 H37 123.2(16) . . ?
C38 C37 C36 107.9(2) . . ?
C36 C37 Fe1 68.86(12) . . ?
C36 C37 H37 128.9(16) . . ?
C15 C14 H14 116.4(15) . . ?
C13 C14 C15 121.1(2) . . ?
C13 C14 H14 122.5(15) . . ?
Fe1 C38 H38 123.1(14) . . ?
C37 C38 Fe1 69.22(12) . . ?
C37 C38 H38 126.9(14) . . ?
C39 C38 Fe1 70.19(13) . . ?
C39 C38 C37 108.5(2) . . ?
C39 C38 H38 124.4(14) . . ?
O2 C31 C32 108.02(18) . . ?
O2 C31 H31A 107.3(19) . . ?
O2 C31 H31B 107.3(18) . . ?
C32 C31 H31A 115.5(19) . . ?
C32 C31 H31B 115.2(18) . . ?
H31A C31 H31B 103(2) . . ?
C32 C33 H33A 109.8(16) . . ?
C32 C33 H33B 110.3(16) . . ?
C34 C33 C32 103.61(17) . . ?
C34 C33 H33A 107.5(15) . . ?
C34 C33 H33B 111.8(15) . . ?
H33A C33 H33B 113(2) . . ?
Fe1 C39 H39 123.2(17) . . ?
C38 C39 Fe1 70.79(12) . . ?
C38 C39 H39 122.7(17) . . ?
C38 C39 C35 108.5(2) . . ?
C35 C39 Fe1 68.65(13) . . ?
C35 C39 H39 128.7(17) . . ?
C12 C13 H13 118.5(17) . . ?
C14 C13 C12 119.9(2) . . ?
C14 C13 H13 121.5(17) . . ?
Fe1 C35 H35 123(2) . . ?
C39 C35 Fe1 71.84(13) . . ?
C39 C35 H35 124(2) . . ?
C39 C35 C36 108.0(2) . . ?
C36 C35 Fe1 69.35(13) . . ?
C36 C35 H35 128(2) . . ?
C26 C25 H25 118(2) . . ?
C24 C25 C26 119.8(2) . . ?
C24 C25 H25 122(2) . . ?
C28 C29 H29A 111.6(17) . . ?
C28 C29 H29B 112.3(17) . . ?
C28 C29 H29C 108.3(19) . . ?
H29A C29 H29B 107(2) . . ?
H29A C29 H29C 106(2) . . ?
H29B C29 H29C 111(2) . . ?
Fe1 C36 H36 115.6(19) . . ?
C37 C36 Fe1 70.96(12) . . ?
C37 C36 C35 107.2(2) . . ?
C37 C36 H36 118(2) . . ?
C35 C36 Fe1 69.66(13) . . ?
C35 C36 H36 134(2) . . ?
C16 C18 H18A 112.0(19) . . ?
C16 C18 H18B 112.4(18) . . ?
C16 C18 H18C 109.3(18) . . ?
H18A C18 H18B 110(3) . . ?
H18A C18 H18C 104(2) . . ?
H18B C18 H18C 109(2) . . ?
C28 C30 H30A 110.9(16) . . ?
C28 C30 H30B 106.8(15) . . ?
C28 C30 H30C 109.0(17) . . ?
H30A C30 H30B 105(2) . . ?
H30A C30 H30C 111(2) . . ?
H30B C30 H30C 114(2) . . ?
C16 C17 H17A 112(2) . . ?
C16 C17 H17B 110.3(18) . . ?
C16 C17 H17C 107.2(18) . . ?
H17A C17 H17B 102(3) . . ?
H17A C17 H17C 112(3) . . ?
H17B C17 H17C 113(3) . . ?
C21 C23 H23A 107(2) . . ?
C21 C23 H23B 113(2) . . ?
C21 C23 H23C 108(2) . . ?
H23A C23 H23B 110(3) . . ?
H23A C23 H23C 113(3) . . ?
H23B C23 H23C 106(3) . . ?
C21 C22 H22A 109(2) . . ?
C21 C22 H22B 111(2) . . ?
C21 C22 H22C 109(2) . . ?
H22A C22 H22B 108(3) . . ?
H22A C22 H22C 109(3) . . ?
H22B C22 H22C 111(3) . . ?
C9 C11 H11A 109(2) . . ?
C9 C11 H11B 111(2) . . ?
C9 C11 H11C 110(2) . . ?
H11A C11 H11B 108(3) . . ?
H11A C11 H11C 105(3) . . ?
H11B C11 H11C 113(3) . . ?
C9 C10 H10A 113(2) . . ?
C9 C10 H10B 112(3) . . ?
C9 C10 H10C 111.2(19) . . ?
H10A C10 H10B 103(3) . . ?
H10A C10 H10C 110(3) . . ?
H10B C10 H10C 107(3) . . ?
C8 C9A H9A 107.5 . . ?
C8 C9A C11A 107.3(14) . . ?
C10A C9A C8 114.9(18) . . ?
C10A C9A H9A 107.5 . . ?
C10A C9A C11A 111.8(17) . . ?
C11A C9A H9A 107.5 . . ?
C9A C10A H10D 109.5 . . ?
C9A C10A H10E 109.5 . . ?
C9A C10A H10F 109.5 . . ?
H10D C10A H10E 109.5 . . ?
H10D C10A H10F 109.5 . . ?
H10E C10A H10F 109.5 . . ?
C9A C11A H11D 109.5 . . ?
C9A C11A H11E 109.5 . . ?
C9A C11A H11F 109.5 . . ?
H11D C11A H11E 109.5 . . ?
H11D C11A H11F 109.5 . . ?
H11E C11A H11F 109.5 . . ?
H22D C22A H22E 109.5 . . ?
H22D C22A H22F 109.5 . . ?
H22E C22A H22F 109.5 . . ?
C21A C22A H22D 109.5 . . ?
C21A C22A H22E 109.5 . . ?
C21A C22A H22F 109.5 . . ?
C20 C21A C22A 106(2) . . ?
C20 C21A H21A 109.4 . . ?
C20 C21A C23A 112(2) . . ?
C22A C21A H21A 109.4 . . ?
C23A C21A C22A 111(3) . . ?
C23A C21A H21A 109.4 . . ?
C21A C23A H23D 109.5 . . ?
C21A C23A H23E 109.5 . . ?
C21A C23A H23F 109.5 . . ?
H23D C23A H23E 109.5 . . ?
H23D C23A H23F 109.5 . . ?
H23E C23A H23F 109.5 . . ?

loop_
_geom_bond_atom_site_label_1
_geom_bond_atom_site_label_2
_geom_bond_distance
_geom_bond_site_symmetry_2
_geom_bond_publ_flag
Fe1 P1 2.3369(5) . ?
Fe1 P4 2.3319(6) . ?
Fe1 P2 2.3675(6) . ?
Fe1 P3 2.3508(6) . ?
Fe1 C1 2.2337(17) . ?
Fe1 C37 2.071(2) . ?
Fe1 C38 2.096(2) . ?
Fe1 C39 2.088(2) . ?
Fe1 C35 2.047(2) . ?
Fe1 C36 2.043(2) . ?
P1 P2 2.1017(7) . ?
P1 C1 1.7868(19) . ?
P4 P3 2.1193(8) . ?
P4 C1 1.7879(19) . ?
P2 P3 2.1243(9) . ?
Mg1 O2 2.0381(13) . ?
Mg1 O1 1.8488(14) . ?
Mg1 N2 2.0488(15) . ?
Mg1 N1 2.0390(15) . ?
O2 C34 1.451(2) . ?
O2 C31 1.454(2) . ?
O1 C1 1.307(2) . ?
N2 C5 1.333(2) . ?
N2 C7 1.442(2) . ?
N1 C3 1.334(2) . ?
N1 C19 1.441(2) . ?
C3 C4 1.408(2) . ?
C3 C2 1.505(2) . ?
C19 C27 1.402(3) . ?
C19 C20 1.413(2) . ?
C5 C4 1.407(3) . ?
C5 C6 1.513(3) . ?
C4 H4 0.91(2) . ?
C27 C28 1.515(3) . ?
C27 C26 1.395(3) . ?
C7 C15 1.404(3) . ?
C7 C8 1.413(3) . ?
C28 H28 0.93(2) . ?
C28 C29 1.520(3) . ?
C28 C30 1.527(3) . ?
C20 C21 1.514(3) . ?
C20 C24 1.394(3) . ?
C20 C21A 1.51(2) . ?
C2 H2A 0.93(3) . ?
C2 H2B 0.93(3) . ?
C2 H2C 0.92(3) . ?
C15 C16 1.516(3) . ?
C15 C14 1.401(3) . ?
C8 C12 1.394(3) . ?
C8 C9 1.526(4) . ?
C8 C9A 1.527(17) . ?
C16 H16 0.87(2) . ?
C16 C18 1.530(4) . ?
C16 C17 1.525(3) . ?
C12 H12 0.93(2) . ?
C12 C13 1.378(4) . ?
C32 H32A 0.90(3) . ?
C32 H32B 0.90(3) . ?
C32 C31 1.489(3) . ?
C32 C33 1.520(3) . ?
C34 H34A 1.00(3) . ?
C34 H34B 0.91(2) . ?
C34 C33 1.506(3) . ?
C9 H9 0.97(3) . ?
C9 C11 1.532(6) . ?
C9 C10 1.522(5) . ?
C26 H26 0.99(3) . ?
C26 C25 1.379(3) . ?
C21 H21 0.91(3) . ?
C21 C23 1.529(4) . ?
C21 C22 1.537(4) . ?
C6 H6A 0.91(4) . ?
C6 H6B 0.94(5) . ?
C6 H6C 0.82(4) . ?
C24 H24 0.91(2) . ?
C24 C25 1.370(3) . ?
C37 H37 0.91(3) . ?
C37 C38 1.412(3) . ?
C37 C36 1.413(4) . ?
C14 H14 0.96(3) . ?
C14 C13 1.375(4) . ?
C38 H38 1.08(3) . ?
C38 C39 1.398(3) . ?
C31 H31A 0.95(3) . ?
C31 H31B 0.87(3) . ?
C33 H33A 1.00(3) . ?
C33 H33B 0.93(3) . ?
C39 H39 1.03(3) . ?
C39 C35 1.398(4) . ?
C13 H13 0.91(3) . ?
C35 H35 0.85(3) . ?
C35 C36 1.432(4) . ?
C25 H25 0.87(3) . ?
C29 H29A 0.98(3) . ?
C29 H29B 1.02(3) . ?
C29 H29C 0.93(3) . ?
C36 H36 0.88(3) . ?
C18 H18A 0.92(3) . ?
C18 H18B 0.98(3) . ?
C18 H18C 0.96(3) . ?
C30 H30A 0.96(3) . ?
C30 H30B 0.95(3) . ?
C30 H30C 1.02(3) . ?
C17 H17A 0.93(3) . ?
C17 H17B 0.94(3) . ?
C17 H17C 1.00(3) . ?
C23 H23A 0.95(4) . ?
C23 H23B 0.96(3) . ?
C23 H23C 0.95(4) . ?
C22 H22A 0.91(3) . ?
C22 H22B 0.96(3) . ?
C22 H22C 1.01(4) . ?
C11 H11A 1.02(4) . ?
C11 H11B 0.91(4) . ?
C11 H11C 1.03(4) . ?
C10 H10A 0.88(3) . ?
C10 H10B 0.96(4) . ?
C10 H10C 1.01(3) . ?
C9A H9A 1.0000 . ?
C9A C10A 1.511(19) . ?
C9A C11A 1.532(17) . ?
C10A H10D 0.9800 . ?
C10A H10E 0.9800 . ?
C10A H10F 0.9800 . ?
C11A H11D 0.9800 . ?
C11A H11E 0.9800 . ?
C11A H11F 0.9800 . ?
C22A H22D 0.9800 . ?
C22A H22E 0.9800 . ?
C22A H22F 0.9800 . ?
C22A C21A 1.53(2) . ?
C21A H21A 1.0000 . ?
C21A C23A 1.53(2) . ?
C23A H23D 0.9800 . ?
C23A H23E 0.9800 . ?
C23A H23F 0.9800 . ?

loop_
_geom_torsion_atom_site_label_1
_geom_torsion_atom_site_label_2
_geom_torsion_atom_site_label_3
_geom_torsion_atom_site_label_4
_geom_torsion
_geom_torsion_site_symmetry_1
_geom_torsion_site_symmetry_2
_geom_torsion_site_symmetry_3
_geom_torsion_site_symmetry_4
_geom_torsion_publ_flag
Fe1 P1 C1 P4 -47.49(9) . . . . ?
Fe1 P1 C1 O1 122.97(15) . . . . ?
Fe1 P4 C1 P1 47.57(9) . . . . ?
Fe1 P4 C1 O1 -122.94(15) . . . . ?
Fe1 C37 C38 C39 59.39(15) . . . . ?
Fe1 C37 C36 C35 -60.56(15) . . . . ?
Fe1 C38 C39 C35 58.45(15) . . . . ?
Fe1 C39 C35 C36 60.23(15) . . . . ?
Fe1 C35 C36 C37 61.40(15) . . . . ?
P2 P1 C1 Fe1 50.97(4) . . . . ?
P2 P1 C1 P4 3.48(12) . . . . ?
P2 P1 C1 O1 173.94(12) . . . . ?
P3 P4 C1 Fe1 -50.98(5) . . . . ?
P3 P4 C1 P1 -3.41(12) . . . . ?
P3 P4 C1 O1 -173.91(12) . . . . ?
Mg1 O2 C34 C33 146.38(14) . . . . ?
Mg1 O2 C31 C32 -159.20(15) . . . . ?
Mg1 O1 C1 Fe1 113.8(4) . . . . ?
Mg1 O1 C1 P1 27.9(5) . . . . ?
Mg1 O1 C1 P4 -161.1(4) . . . . ?
Mg1 N2 C5 C4 16.1(2) . . . . ?
Mg1 N2 C5 C6 -164.08(16) . . . . ?
Mg1 N2 C7 C15 79.69(19) . . . . ?
Mg1 N2 C7 C8 -96.93(17) . . . . ?
Mg1 N1 C3 C4 -15.9(2) . . . . ?
Mg1 N1 C3 C2 165.71(14) . . . . ?
Mg1 N1 C19 C27 -78.58(18) . . . . ?
Mg1 N1 C19 C20 100.14(17) . . . . ?
O2 Mg1 O1 C1 3.3(5) . . . . ?
O2 C34 C33 C32 32.4(2) . . . . ?
N2 Mg1 O1 C1 -117.8(5) . . . . ?
N2 C5 C4 C3 15.1(3) . . . . ?
N2 C7 C15 C16 -0.4(3) . . . . ?
N2 C7 C15 C14 -178.89(17) . . . . ?
N2 C7 C8 C12 179.69(16) . . . . ?
N2 C7 C8 C9 4.1(3) . . . . ?
N2 C7 C8 C9A -5.1(8) . . . . ?
N1 Mg1 O1 C1 125.3(5) . . . . ?
N1 C3 C4 C5 -15.3(3) . . . . ?
N1 C19 C27 C28 -0.2(2) . . . . ?
N1 C19 C27 C26 178.55(16) . . . . ?
N1 C19 C20 C21 -1.5(3) . . . . ?
N1 C19 C20 C24 -179.44(16) . . . . ?
N1 C19 C20 C21A -12.2(16) . . . . ?
C3 N1 C19 C27 98.20(19) . . . . ?
C3 N1 C19 C20 -83.07(19) . . . . ?
C19 N1 C3 C4 166.99(16) . . . . ?
C19 N1 C3 C2 -11.4(2) . . . . ?
C19 C27 C28 C29 -132.96(19) . . . . ?
C19 C27 C28 C30 102.9(2) . . . . ?
C19 C27 C26 C25 1.2(3) . . . . ?
C19 C20 C21 C23 -110.6(3) . . . . ?
C19 C20 C21 C22 125.5(3) . . . . ?
C19 C20 C24 C25 0.6(3) . . . . ?
C19 C20 C21A C22A 92(3) . . . . ?
C19 C20 C21A C23A -147(2) . . . . ?
C5 N2 C7 C15 -94.5(2) . . . . ?
C5 N2 C7 C8 88.9(2) . . . . ?
C27 C19 C20 C21 177.3(2) . . . . ?
C27 C19 C20 C24 -0.7(3) . . . . ?
C27 C19 C20 C21A 166.5(16) . . . . ?
C27 C26 C25 C24 -1.3(3) . . . . ?
C7 N2 C5 C4 -169.31(17) . . . . ?
C7 N2 C5 C6 10.5(3) . . . . ?
C7 C15 C16 C18 -122.0(2) . . . . ?
C7 C15 C16 C17 113.6(2) . . . . ?
C7 C15 C14 C13 0.4(3) . . . . ?
C7 C8 C12 C13 -2.0(3) . . . . ?
C7 C8 C9 C11 151.5(3) . . . . ?
C7 C8 C9 C10 -84.5(4) . . . . ?
C7 C8 C9A C10A -125.4(18) . . . . ?
C7 C8 C9A C11A 109.5(18) . . . . ?
C28 C27 C26 C25 179.89(19) . . . . ?
C20 C19 C27 C28 -178.86(16) . . . . ?
C20 C19 C27 C26 -0.2(3) . . . . ?
C20 C24 C25 C26 0.4(3) . . . . ?
C2 C3 C4 C5 163.10(19) . . . . ?
C15 C7 C8 C12 3.1(3) . . . . ?
C15 C7 C8 C9 -172.5(2) . . . . ?
C15 C7 C8 C9A 178.3(8) . . . . ?
C15 C14 C13 C12 0.7(3) . . . . ?
C8 C7 C15 C16 176.16(18) . . . . ?
C8 C7 C15 C14 -2.3(3) . . . . ?
C8 C12 C13 C14 0.1(3) . . . . ?
C16 C15 C14 C13 -178.1(2) . . . . ?
C12 C8 C9 C11 -24.0(4) . . . . ?
C12 C8 C9 C10 100.0(4) . . . . ?
C12 C8 C9A C10A 50(2) . . . . ?
C12 C8 C9A C11A -75.5(19) . . . . ?
C34 O2 C31 C32 19.7(3) . . . . ?
C9 C8 C12 C13 173.7(2) . . . . ?
C26 C27 C28 C29 48.3(3) . . . . ?
C26 C27 C28 C30 -75.8(2) . . . . ?
C21 C20 C24 C25 -177.4(2) . . . . ?
C6 C5 C4 C3 -164.7(2) . . . . ?
C24 C20 C21 C23 67.3(4) . . . . ?
C24 C20 C21 C22 -56.6(3) . . . . ?
C24 C20 C21A C22A -100(3) . . . . ?
C24 C20 C21A C23A 21(3) . . . . ?
C37 C38 C39 Fe1 -58.79(15) . . . . ?
C37 C38 C39 C35 -0.3(2) . . . . ?
C14 C15 C16 C18 56.5(3) . . . . ?
C14 C15 C16 C17 -67.9(3) . . . . ?
C38 C37 C36 Fe1 60.77(15) . . . . ?
C38 C37 C36 C35 0.2(2) . . . . ?
C38 C39 C35 Fe1 -59.77(15) . . . . ?
C38 C39 C35 C36 0.5(2) . . . . ?
C31 O2 C34 C33 -32.6(2) . . . . ?
C31 C32 C33 C34 -20.1(3) . . . . ?
C33 C32 C31 O2 0.9(3) . . . . ?
C39 C35 C36 Fe1 -61.81(16) . . . . ?
C39 C35 C36 C37 -0.4(3) . . . . ?
C36 C37 C38 Fe1 -59.31(15) . . . . ?
C36 C37 C38 C39 0.1(2) . . . . ?
C9A C8 C12 C13 -177.0(9) . . . . ?
C21A C20 C24 C25 -167.7(16) . . . . ?

loop_
_exptl_oxdiff_crystal_face_indexfrac_h
_exptl_oxdiff_crystal_face_indexfrac_k
_exptl_oxdiff_crystal_face_indexfrac_l
_exptl_oxdiff_crystal_face_x
_exptl_oxdiff_crystal_face_y
_exptl_oxdiff_crystal_face_z
11.7951 1.0829 0.8008 -0.2787 0.9315 0.2336
2.9571 8.4635 -3.5603 -0.1398 0.4817 -0.8651
-11.8029 -0.7519 -0.9536 0.2761 -0.9221 -0.2712
-4.8936 4.9537 -7.3058 0.4501 -0.1544 -0.8796
-3.4129 -6.5392 -6.4688 0.9042 -0.3197 0.2833
5.2944 -3.2515 8.1938 -0.6114 0.2118 0.7624
4.5488 4.2793 8.0120 -0.9431 0.3320 0.0204
0.7159 8.9282 2.3954 -0.6360 0.2274 -0.7375
-1.2398 0.4661 -10.3993 0.8755 0.0726 -0.4778
1.6857 -7.0851 -6.7830 0.8877 0.0694 0.4552
7.6938 -3.9072 -7.6709 0.7309 0.6248 0.2746
9.0002 3.3189 -6.9500 0.3095 0.8840 -0.3504
-7.2374 -4.9002 7.1360 -0.2741 -0.7864 0.5536
-0.5749 -7.7788 5.6908 -0.1053 -0.3127 0.9440

loop_
_smtbx_masks_void_nr
_smtbx_masks_void_average_x
_smtbx_masks_void_average_y
_smtbx_masks_void_average_z
_smtbx_masks_void_volume
_smtbx_masks_void_count_electrons
_smtbx_masks_void_content
1 0.500 0.000 0.500 220.4 47.8 '1 toluene'
2 0.500 0.500 0.000 220.4 47.8 '1 toluene'
